data_1011280
loop_
_publ_author_name
'van Bever, A K'
'Nieuwenkamp, W'

_publ_section_title
;
Die Kristallstruktur von Calciumchlorid, Ca Cl2
;
_journal_coden_ASTM ZEKGAX
_journal_name_full
;
Zeitschrift fuer Kristallographie, Kristallgeometrie, Kristallphysik,
Kristallchemie (-144,1977)
;
_journal_page_first 374
_journal_page_last 376
_journal_volume 90
_journal_year 1935
_chemical_compound_source synthetic
_chemical_formula_structural 'Ca Cl2'
_chemical_formula_sum 'Ca Cl2'
_chemical_name_mineral Hydrophilite
_chemical_name_systematic 'Calcium chloride'
_space_group_IT_number 58
_symmetry_cell_setting orthorhombic
_symmetry_Int_Tables_number 58
_symmetry_space_group_name_Hall '-P 2 2n'
_symmetry_space_group_name_H-M 'P n n m'
_cell_angle_alpha 90
_cell_angle_beta 90
_cell_angle_gamma 90
_cell_formula_units_Z 2
_cell_length_a 6.24
_cell_length_b 6.43
_cell_length_c 4.2
_cell_volume 168.5
_exptl_crystal_density_meas 2.22
_cod_database_code 1011280

loop_
_symmetry_equiv_pos_as_xyz
x,y,z
-x,-y,z
1/2+x,1/2-y,1/2-z
1/2-x,1/2+y,1/2-z
-x,-y,-z
x,y,-z
1/2-x,1/2+y,1/2+z
1/2+x,1/2-y,1/2+z

loop_
_atom_site_label
_atom_site_type_symbol
_atom_site_symmetry_multiplicity
_atom_site_Wyckoff_symbol
_atom_site_fract_x
_atom_site_fract_y
_atom_site_fract_z
_atom_site_occupancy
_atom_site_attached_hydrogens
_atom_site_calc_flag
Ca1 Ca2+ 2 a 0. 0. 0. 1. 0 d
Cl1 Cl1- 4 g 0.275(8) 0.325(8) 0. 1. 0 d

loop_
_atom_type_symbol
_atom_type_oxidation_number
Ca2+ 2.000
Cl1- -1.000
